data_1565803
loop_
_publ_author_name
'Li, Guo-Qiang'
'Chen, Chong'
'Ji, Jiao'
'Jia, Ai-Quan'
'Zhang, Qian-Feng'

_publ_section_title
;
 Ruthenium(II) complexes with \a- or \b-dithionaphthoato ligands
;
_journal_name_full 'Inorganica Chimica Acta'
_journal_page_first 119173
_journal_paper_doi 10.1016/j.ica.2019.119173
_journal_volume 498
_journal_year 2019
_chemical_formula_sum 'C30 H26 Ru S4'
_chemical_formula_weight 615.82
_space_group_crystal_system monoclinic
_space_group_IT_number 14
_space_group_name_Hall '-P 2ybc'
_space_group_name_H-M_alt 'P 1 21/c 1'
_atom_sites_solution_hydrogens geom
_audit_creation_method SHELXL-2014/7
_cell_angle_alpha 90
_cell_angle_beta 97.518(19)
_cell_angle_gamma 90
_cell_formula_units_Z 4
_cell_length_a 9.050(10)
_cell_length_b 19.19(2)
_cell_length_c 14.836(18)
_cell_measurement_reflns_used 399
_cell_measurement_temperature 296(2)
_cell_measurement_theta_max 14.30
_cell_measurement_theta_min 2.51
_cell_volume 2554(5)
_computing_structure_refinement 'SHELXL-2014/7 (Sheldrick, 2014)'
_diffrn_ambient_temperature 296(2)
_diffrn_measured_fraction_theta_full 0.997
_diffrn_measured_fraction_theta_max 0.979
_diffrn_measurement_device_type 'CCD area detector'
_diffrn_measurement_method 'phi and omega scans'
_diffrn_radiation_type MoK\a
_diffrn_radiation_wavelength 0.71073
_diffrn_reflns_av_R_equivalents 0.2199
_diffrn_reflns_av_unetI/netI 0.3144
_diffrn_reflns_Laue_measured_fraction_full 0.997
_diffrn_reflns_Laue_measured_fraction_max 0.979
_diffrn_reflns_limit_h_max 9
_diffrn_reflns_limit_h_min -11
_diffrn_reflns_limit_k_max 24
_diffrn_reflns_limit_k_min -19
_diffrn_reflns_limit_l_max 19
_diffrn_reflns_limit_l_min -19
_diffrn_reflns_number 15921
_diffrn_reflns_point_group_measured_fraction_full 0.997
_diffrn_reflns_point_group_measured_fraction_max 0.979
_diffrn_reflns_theta_full 25.242
_diffrn_reflns_theta_max 27.582
_diffrn_reflns_theta_min 2.506
_exptl_absorpt_coefficient_mu 0.960
_exptl_absorpt_correction_type multi-scan
_exptl_absorpt_process_details sadabs
_exptl_crystal_colour violet
_exptl_crystal_density_diffrn 1.601
_exptl_crystal_description block
_exptl_crystal_F_000 1256
_exptl_crystal_size_max 0.170
_exptl_crystal_size_mid 0.130
_exptl_crystal_size_min 0.110
_exptl_transmission_factor_max 0.900
_exptl_transmission_factor_min 0.861
_refine_diff_density_max 0.577
_refine_diff_density_min -1.005
_refine_diff_density_rms 0.126
_refine_ls_extinction_coef 0.0038(7)
_refine_ls_extinction_expression Fc^*^=kFc[1+0.001xFc^2^\l^3^/sin(2\q)]^-1/4^
_refine_ls_extinction_method 'SHELXL-2014/7 (Sheldrick 2014'
_refine_ls_goodness_of_fit_ref 0.880
_refine_ls_hydrogen_treatment constr
_refine_ls_matrix_type full
_refine_ls_number_parameters 317
_refine_ls_number_reflns 5797
_refine_ls_number_restraints 0
_refine_ls_restrained_S_all 0.880
_refine_ls_R_factor_all 0.2465
_refine_ls_R_factor_gt 0.0784
_refine_ls_shift/su_max 0.000
_refine_ls_shift/su_mean 0.000
_refine_ls_structure_factor_coef Fsqd
_refine_ls_weighting_details 'w=1/[\s^2^(Fo^2^)] where P=(Fo^2^+2Fc^2^)/3'
_refine_ls_weighting_scheme calc
_refine_ls_wR_factor_gt 0.1628
_refine_ls_wR_factor_ref 0.2505
_reflns_Friedel_coverage 0.000
_reflns_Friedel_fraction_full .
_reflns_Friedel_fraction_max .
_reflns_number_gt 2887
_reflns_number_total 5797
_reflns_threshold_expression 'I > 2\s(I)'
_cod_data_source_file 2.cif
_cod_data_source_block 2
_cod_original_cell_volume 2555(5)
_cod_original_sg_symbol_H-M 'P 21/c'
_cod_database_code 1565803
_shelx_shelxl_version_number 2014/7
_shelx_space_group_comment
;
The symmetry employed for this shelxl refinement is uniquely defined
by the following loop, which should always be used as a source of
symmetry information in preference to the above space-group names.
They are only intended as comments.
;
_shelx_estimated_absorpt_t_min 0.854
_shelx_estimated_absorpt_t_max 0.902

loop_
_space_group_symop_operation_xyz
'x, y, z'
'-x, y+1/2, -z+1/2'
'-x, -y, -z'
'x, -y-1/2, z-1/2'

loop_
_atom_site_label
_atom_site_type_symbol
_atom_site_fract_x
_atom_site_fract_y
_atom_site_fract_z
_atom_site_U_iso_or_equiv
_atom_site_adp_type
_atom_site_occupancy
_atom_site_site_symmetry_order
_atom_site_calc_flag
_atom_site_refinement_flags_posn
_atom_site_refinement_flags_adp
_atom_site_refinement_flags_occupancy
_atom_site_disorder_assembly
_atom_site_disorder_group
Ru1 Ru 0.12294(11) 0.31552(5) 0.71736(6) 0.0483(4) Uani 1 1 d . . . . .
S1 S 0.1577(4) 0.34665(16) 0.56548(19) 0.0581(9) Uani 1 1 d . . . . .
S2 S 0.3847(4) 0.31394(17) 0.7058(2) 0.0620(9) Uani 1 1 d . . . . .
S3 S 0.1326(4) 0.43629(17) 0.7534(2) 0.0688(10) Uani 1 1 d . . . . .
S4 S 0.1820(4) 0.32816(16) 0.8792(2) 0.0641(9) Uani 1 1 d . . . . .
C1 C 0.0876(13) 0.2096(5) 0.6542(9) 0.059(3) Uani 1 1 d . . . . .
H1 H 0.1694 0.2187 0.6240 0.071 Uiso 1 1 calc R U . . .
C2 C 0.1125(13) 0.2022(5) 0.7471(8) 0.054(3) Uani 1 1 d . . . . .
H2 H 0.2098 0.2061 0.7758 0.065 Uiso 1 1 calc R U . . .
C3 C -0.0083(16) 0.1884(6) 0.8043(8) 0.077(4) Uani 1 1 d . . . . .
H3A H 0.0336 0.1925 0.8677 0.092 Uiso 1 1 calc R U . . .
H3B H -0.0416 0.1407 0.7942 0.092 Uiso 1 1 calc R U . . .
C4 C -0.1435(15) 0.2362(6) 0.7874(8) 0.073(4) Uani 1 1 d . . . . .
H4A H -0.2188 0.2139 0.7444 0.088 Uiso 1 1 calc R U . . .
H4B H -0.1849 0.2422 0.8440 0.088 Uiso 1 1 calc R U . . .
C5 C -0.1087(13) 0.3068(6) 0.7511(8) 0.057(3) Uani 1 1 d . . . . .
H5 H -0.0800 0.3418 0.7932 0.068 Uiso 1 1 calc R U . . .
C6 C -0.1160(12) 0.3233(6) 0.6623(8) 0.054(3) Uani 1 1 d . . . . .
H6 H -0.0965 0.3693 0.6477 0.065 Uiso 1 1 calc R U . . .
C7 C -0.1531(13) 0.2731(6) 0.5854(7) 0.060(3) Uani 1 1 d . . . . .
H7A H -0.1334 0.2952 0.5295 0.072 Uiso 1 1 calc R U . . .
H7B H -0.2587 0.2626 0.5796 0.072 Uiso 1 1 calc R U . . .
C8 C -0.0643(14) 0.2038(6) 0.5973(8) 0.065(3) Uani 1 1 d . . . . .
H8A H -0.1233 0.1699 0.6253 0.078 Uiso 1 1 calc R U . . .
H8B H -0.0508 0.1864 0.5376 0.078 Uiso 1 1 calc R U . . .
C9 C 0.3432(13) 0.3401(6) 0.5972(7) 0.057(3) Uani 1 1 d . . . . .
C10 C 0.4516(12) 0.3575(6) 0.5348(7) 0.051(3) Uani 1 1 d . . . . .
C11 C 0.4399(13) 0.3236(5) 0.4526(7) 0.053(3) Uani 1 1 d . . . . .
H11 H 0.3640 0.2911 0.4390 0.064 Uiso 1 1 calc R U . . .
C12 C 0.5366(14) 0.3358(6) 0.3889(7) 0.058(3) Uani 1 1 d . . . . .
H12 H 0.5280 0.3104 0.3351 0.069 Uiso 1 1 calc R U . . .
C13 C 0.6443(13) 0.3855(7) 0.4065(8) 0.065(4) Uani 1 1 d . . . . .
H13 H 0.7073 0.3945 0.3631 0.077 Uiso 1 1 calc R U . . .
C14 C 0.6633(13) 0.4244(6) 0.4899(7) 0.055(3) Uani 1 1 d . . . . .
C15 C 0.7723(14) 0.4752(6) 0.5062(9) 0.067(4) Uani 1 1 d . . . . .
H15 H 0.8369 0.4838 0.4636 0.080 Uiso 1 1 calc R U . . .
C16 C 0.7844(16) 0.5125(6) 0.5846(10) 0.074(4) Uani 1 1 d . . . . .
H16 H 0.8590 0.5459 0.5959 0.089 Uiso 1 1 calc R U . . .
C17 C 0.6877(14) 0.5015(6) 0.6477(8) 0.060(3) Uani 1 1 d . . . . .
H17 H 0.6968 0.5282 0.7004 0.072 Uiso 1 1 calc R U . . .
C18 C 0.5784(13) 0.4517(6) 0.6337(8) 0.060(3) Uani 1 1 d . . . . .
H18 H 0.5154 0.4446 0.6776 0.072 Uiso 1 1 calc R U . . .
C19 C 0.5601(12) 0.4109(5) 0.5531(7) 0.044(3) Uani 1 1 d . . . . .
C20 C 0.1813(13) 0.4160(6) 0.8641(7) 0.062(3) Uani 1 1 d . . . . .
C21 C 0.2111(14) 0.4640(6) 0.9405(8) 0.059(3) Uani 1 1 d . . . . .
C22 C 0.1537(14) 0.4491(7) 1.0180(8) 0.071(4) Uani 1 1 d . . . . .
H22 H 0.0976 0.4087 1.0203 0.085 Uiso 1 1 calc R U . . .
C23 C 0.1757(17) 0.4931(8) 1.0964(9) 0.080(4) Uani 1 1 d . . . . .
H23 H 0.1305 0.4824 1.1475 0.096 Uiso 1 1 calc R U . . .
C24 C 0.2636(17) 0.5506(9) 1.0955(10) 0.088(5) Uani 1 1 d . . . . .
H24 H 0.2802 0.5790 1.1467 0.106 Uiso 1 1 calc R U . . .
C25 C 0.3303(15) 0.5677(7) 1.0161(9) 0.069(4) Uani 1 1 d . . . . .
C26 C 0.4189(17) 0.6283(7) 1.0144(12) 0.091(5) Uani 1 1 d . . . . .
H26 H 0.4312 0.6578 1.0646 0.109 Uiso 1 1 calc R U . . .
C27 C 0.4853(18) 0.6436(9) 0.9414(14) 0.106(6) Uani 1 1 d . . . . .
H27 H 0.5458 0.6828 0.9414 0.127 Uiso 1 1 calc R U . . .
C28 C 0.4630(18) 0.6006(8) 0.8656(11) 0.093(5) Uani 1 1 d . . . . .
H28 H 0.5094 0.6118 0.8151 0.111 Uiso 1 1 calc R U . . .
C29 C 0.3769(14) 0.5437(7) 0.8626(9) 0.071(4) Uani 1 1 d . . . . .
H29 H 0.3640 0.5167 0.8101 0.085 Uiso 1 1 calc R U . . .
C30 C 0.3034(14) 0.5233(6) 0.9395(7) 0.056(3) Uani 1 1 d . . . . .

loop_
_atom_site_aniso_label
_atom_site_aniso_U_11
_atom_site_aniso_U_22
_atom_site_aniso_U_33
_atom_site_aniso_U_23
_atom_site_aniso_U_13
_atom_site_aniso_U_12
Ru1 0.0501(7) 0.0472(6) 0.0476(5) 0.0012(4) 0.0062(4) -0.0013(5)
S1 0.055(2) 0.066(2) 0.0532(17) 0.0051(15) 0.0073(15) -0.0053(17)
S2 0.055(2) 0.070(2) 0.0603(19) 0.0076(16) 0.0056(16) -0.0061(17)
S3 0.087(3) 0.056(2) 0.0614(19) -0.0043(15) 0.0017(18) -0.0018(18)
S4 0.074(3) 0.062(2) 0.0543(18) 0.0025(15) 0.0033(16) 0.0007(17)
C1 0.036(8) 0.041(7) 0.100(10) -0.018(6) 0.002(7) -0.013(5)
C2 0.055(8) 0.040(7) 0.063(7) 0.005(5) -0.010(6) -0.004(6)
C3 0.094(11) 0.067(9) 0.069(8) 0.026(7) 0.010(8) -0.039(8)
C4 0.075(11) 0.068(9) 0.080(9) 0.017(7) 0.019(8) 0.006(8)
C5 0.068(9) 0.044(7) 0.064(7) -0.010(6) 0.029(7) -0.006(6)
C6 0.039(7) 0.052(8) 0.074(8) 0.010(6) 0.013(6) -0.001(6)
C7 0.055(9) 0.063(9) 0.058(7) -0.015(6) -0.012(6) -0.009(7)
C8 0.060(9) 0.056(9) 0.079(9) -0.018(6) 0.010(7) -0.010(7)
C9 0.055(8) 0.054(7) 0.060(7) 0.010(6) 0.008(6) -0.011(6)
C10 0.044(8) 0.060(8) 0.049(6) 0.002(6) 0.002(6) -0.001(6)
C11 0.058(8) 0.052(7) 0.048(6) 0.004(5) 0.001(6) 0.002(6)
C12 0.057(9) 0.069(9) 0.050(7) 0.002(6) 0.018(6) 0.016(7)
C13 0.037(8) 0.085(10) 0.078(9) 0.004(7) 0.030(7) 0.017(7)
C14 0.055(9) 0.052(8) 0.059(7) 0.003(6) 0.006(6) 0.001(6)
C15 0.048(9) 0.062(9) 0.092(10) 0.004(7) 0.019(7) -0.010(7)
C16 0.083(11) 0.048(8) 0.090(10) 0.009(7) 0.003(9) -0.014(7)
C17 0.058(9) 0.052(8) 0.062(8) 0.003(6) -0.020(7) -0.007(7)
C18 0.051(8) 0.056(8) 0.076(8) -0.002(6) 0.018(7) 0.010(7)
C19 0.045(7) 0.038(6) 0.052(6) -0.003(5) 0.014(6) 0.005(5)
C20 0.052(8) 0.076(9) 0.059(7) -0.011(6) 0.011(6) 0.008(7)
C21 0.066(9) 0.052(8) 0.056(7) 0.004(6) -0.008(6) -0.007(7)
C22 0.062(9) 0.091(10) 0.061(8) 0.007(7) 0.010(7) 0.018(8)
C23 0.079(11) 0.106(12) 0.058(8) 0.000(8) 0.017(8) 0.014(9)
C24 0.076(12) 0.106(13) 0.079(10) -0.041(9) -0.002(9) 0.022(10)
C25 0.061(9) 0.066(10) 0.078(9) -0.015(7) -0.007(7) 0.036(8)
C26 0.078(12) 0.060(11) 0.127(14) -0.040(9) -0.018(10) -0.003(8)
C27 0.091(14) 0.074(12) 0.157(17) -0.006(12) 0.031(13) 0.007(10)
C28 0.105(14) 0.076(11) 0.099(12) 0.003(9) 0.021(10) 0.006(10)
C29 0.068(10) 0.049(8) 0.090(10) -0.004(7) -0.004(8) 0.005(7)
C30 0.062(9) 0.056(8) 0.048(7) -0.005(6) -0.007(6) 0.012(7)

loop_
_atom_type_symbol
_atom_type_description
_atom_type_scat_dispersion_real
_atom_type_scat_dispersion_imag
_atom_type_scat_source
C C 0.0033 0.0016 'International Tables Vol C Tables 4.2.6.8 and 6.1.1.4'
H H 0.0000 0.0000 'International Tables Vol C Tables 4.2.6.8 and 6.1.1.4'
S S 0.1246 0.1234 'International Tables Vol C Tables 4.2.6.8 and 6.1.1.4'
Ru Ru -1.2594 0.8363 'International Tables Vol C Tables 4.2.6.8 and 6.1.1.4'

loop_
_geom_angle_atom_site_label_1
_geom_angle_atom_site_label_2
_geom_angle_atom_site_label_3
_geom_angle
_geom_angle_site_symmetry_1
_geom_angle_site_symmetry_3
C6 Ru1 C2 94.3(4) . .
C6 Ru1 C5 35.4(4) . .
C2 Ru1 C5 79.4(4) . .
C6 Ru1 C1 80.1(4) . .
C2 Ru1 C1 35.8(4) . .
C5 Ru1 C1 86.5(4) . .
C6 Ru1 S3 91.3(3) . .
C2 Ru1 S3 155.5(3) . .
C5 Ru1 S3 91.7(3) . .
C1 Ru1 S3 167.5(3) . .
C6 Ru1 S1 83.0(3) . .
C2 Ru1 S1 116.4(3) . .
C5 Ru1 S1 118.3(3) . .
C1 Ru1 S1 82.1(4) . .
S3 Ru1 S1 87.87(12) . .
C6 Ru1 S2 154.2(3) . .
C2 Ru1 S2 94.0(3) . .
C5 Ru1 S2 169.8(3) . .
C1 Ru1 S2 92.7(3) . .
S3 Ru1 S2 91.19(12) . .
S1 Ru1 S2 71.50(11) . .
C6 Ru1 S4 116.1(3) . .
C2 Ru1 S4 84.9(3) . .
C5 Ru1 S4 82.8(3) . .
C1 Ru1 S4 120.6(3) . .
S3 Ru1 S4 71.33(11) . .
S1 Ru1 S4 151.27(13) . .
S2 Ru1 S4 88.87(12) . .
C9 S1 Ru1 88.1(4) . .
C9 S2 Ru1 88.1(4) . .
C20 S3 Ru1 89.5(4) . .
C20 S4 Ru1 88.4(4) . .
C2 C1 C8 124.5(11) . .
C2 C1 Ru1 71.2(6) . .
C8 C1 Ru1 111.5(7) . .
C2 C1 H1 117.7 . .
C8 C1 H1 117.7 . .
Ru1 C1 H1 87.3 . .
C1 C2 C3 123.6(11) . .
C1 C2 Ru1 72.9(6) . .
C3 C2 Ru1 109.8(8) . .
C1 C2 H2 118.2 . .
C3 C2 H2 118.2 . .
Ru1 C2 H2 87.2 . .
C2 C3 C4 115.6(10) . .
C2 C3 H3A 108.4 . .
C4 C3 H3A 108.4 . .
C2 C3 H3B 108.4 . .
C4 C3 H3B 108.4 . .
H3A C3 H3B 107.4 . .
C5 C4 C3 113.5(10) . .
C5 C4 H4A 108.9 . .
C3 C4 H4A 108.9 . .
C5 C4 H4B 108.9 . .
C3 C4 H4B 108.9 . .
H4A C4 H4B 107.7 . .
C6 C5 C4 125.1(11) . .
C6 C5 Ru1 71.9(6) . .
C4 C5 Ru1 113.2(8) . .
C6 C5 H5 117.5 . .
C4 C5 H5 117.5 . .
Ru1 C5 H5 84.8 . .
C5 C6 C7 124.8(10) . .
C5 C6 Ru1 72.7(7) . .
C7 C6 Ru1 110.4(7) . .
C5 C6 H6 117.6 . .
C7 C6 H6 117.6 . .
Ru1 C6 H6 86.8 . .
C6 C7 C8 113.9(10) . .
C6 C7 H7A 108.8 . .
C8 C7 H7A 108.8 . .
C6 C7 H7B 108.8 . .
C8 C7 H7B 108.8 . .
H7A C7 H7B 107.7 . .
C1 C8 C7 114.7(9) . .
C1 C8 H8A 108.6 . .
C7 C8 H8A 108.6 . .
C1 C8 H8B 108.6 . .
C7 C8 H8B 108.6 . .
H8A C8 H8B 107.6 . .
C10 C9 S2 125.9(9) . .
C10 C9 S1 121.8(9) . .
S2 C9 S1 112.2(6) . .
C11 C10 C19 118.8(10) . .
C11 C10 C9 118.1(10) . .
C19 C10 C9 122.9(10) . .
C10 C11 C12 122.8(11) . .
C10 C11 H11 118.6 . .
C12 C11 H11 118.6 . .
C13 C12 C11 119.0(11) . .
C13 C12 H12 120.5 . .
C11 C12 H12 120.5 . .
C12 C13 C14 122.0(11) . .
C12 C13 H13 119.0 . .
C14 C13 H13 119.0 . .
C15 C14 C19 121.6(11) . .
C15 C14 C13 121.3(11) . .
C19 C14 C13 117.1(11) . .
C16 C15 C14 119.8(12) . .
C16 C15 H15 120.1 . .
C14 C15 H15 120.1 . .
C15 C16 C17 120.9(12) . .
C15 C16 H16 119.5 . .
C17 C16 H16 119.5 . .
C18 C17 C16 120.9(12) . .
C18 C17 H17 119.5 . .
C16 C17 H17 119.5 . .
C17 C18 C19 120.9(11) . .
C17 C18 H18 119.6 . .
C19 C18 H18 119.6 . .
C10 C19 C18 124.1(10) . .
C10 C19 C14 120.0(10) . .
C18 C19 C14 115.9(10) . .
C21 C20 S3 127.4(9) . .
C21 C20 S4 121.8(9) . .
S3 C20 S4 110.6(7) . .
C22 C21 C30 118.2(12) . .
C22 C21 C20 118.3(12) . .
C30 C21 C20 123.4(11) . .
C21 C22 C23 122.6(13) . .
C21 C22 H22 118.7 . .
C23 C22 H22 118.7 . .
C24 C23 C22 119.3(12) . .
C24 C23 H23 120.3 . .
C22 C23 H23 120.3 . .
C23 C24 C25 120.2(13) . .
C23 C24 H24 119.9 . .
C25 C24 H24 119.9 . .
C26 C25 C30 121.3(13) . .
C26 C25 C24 120.2(14) . .
C30 C25 C24 118.5(14) . .
C27 C26 C25 120.7(15) . .
C27 C26 H26 119.7 . .
C25 C26 H26 119.7 . .
C26 C27 C28 119.5(16) . .
C26 C27 H27 120.3 . .
C28 C27 H27 120.3 . .
C29 C28 C27 122.3(15) . .
C29 C28 H28 118.9 . .
C27 C28 H28 118.9 . .
C28 C29 C30 121.3(13) . .
C28 C29 H29 119.3 . .
C30 C29 H29 119.3 . .
C21 C30 C25 121.1(12) . .
C21 C30 C29 124.0(11) . .
C25 C30 C29 114.9(12) . .

loop_
_geom_bond_atom_site_label_1
_geom_bond_atom_site_label_2
_geom_bond_distance
_geom_bond_site_symmetry_2
Ru1 C6 2.214(11) .
Ru1 C2 2.223(10) .
Ru1 C5 2.224(11) .
Ru1 C1 2.244(10) .
Ru1 S3 2.378(4) .
Ru1 S1 2.391(4) .
Ru1 S2 2.397(4) .
Ru1 S4 2.402(4) .
S1 C9 1.688(12) .
S2 C9 1.682(11) .
S3 C20 1.689(12) .
S4 C20 1.700(13) .
C1 C2 1.374(15) .
C1 C8 1.521(15) .
C1 H1 0.9300 .
C2 C3 1.493(15) .
C2 H2 0.9300 .
C3 C4 1.523(16) .
C3 H3A 0.9700 .
C3 H3B 0.9700 .
C4 C5 1.508(14) .
C4 H4A 0.9700 .
C4 H4B 0.9700 .
C5 C6 1.349(14) .
C5 H5 0.9300 .
C6 C7 1.497(14) .
C6 H6 0.9300 .
C7 C8 1.551(15) .
C7 H7A 0.9700 .
C7 H7B 0.9700 .
C8 H8A 0.9700 .
C8 H8B 0.9700 .
C9 C10 1.473(14) .
C10 C11 1.374(13) .
C10 C19 1.420(14) .
C11 C12 1.389(14) .
C11 H11 0.9300 .
C12 C13 1.364(15) .
C12 H12 0.9300 .
C13 C14 1.436(15) .
C13 H13 0.9300 .
C14 C15 1.386(15) .
C14 C19 1.431(14) .
C15 C16 1.357(16) .
C15 H15 0.9300 .
C16 C17 1.378(15) .
C16 H16 0.9300 .
C17 C18 1.372(15) .
C17 H17 0.9300 .
C18 C19 1.421(14) .
C18 H18 0.9300 .
C20 C21 1.459(15) .
C21 C22 1.353(15) .
C21 C30 1.413(15) .
C22 C23 1.429(17) .
C22 H22 0.9300 .
C23 C24 1.363(18) .
C23 H23 0.9300 .
C24 C25 1.431(17) .
C24 H24 0.9300 .
C25 C26 1.414(18) .
C25 C30 1.415(15) .
C26 C27 1.338(18) .
C26 H26 0.9300 .
C27 C28 1.388(19) .
C27 H27 0.9300 .
C28 C29 1.340(16) .
C28 H28 0.9300 .
C29 C30 1.447(16) .
C29 H29 0.9300 .
